data_2310459
loop_
_publ_author_name
'Palenik, G.J.'

_publ_section_title
;
 The crystal and molecular structure of sodium tetrazolate monohydrate
;
_journal_name_full 'Acta Crystallographica (1,1948-23,1967)'
_journal_page_first 596
_journal_page_last 600
_journal_volume 16
_journal_year 1963
_chemical_formula_sum 'C H3 N4 Na O'
_chemical_name_systematic 'Na H C N4 H2 O'
_space_group_IT_number 51
_symmetry_space_group_name_Hall '-P 2c 2'
_symmetry_space_group_name_H-M 'P m c m'
_cell_angle_alpha 90
_cell_angle_beta 90
_cell_angle_gamma 90
_cell_formula_units_Z 2
_cell_length_a 5.868
_cell_length_b 5.624
_cell_length_c 6.45
_cell_volume 212.861
_citation_journal_id_ASTM ACCRA9
_cod_data_source_file Palenik_ACCRA9_1963_1713.cif
_cod_data_source_block C1H3N4Na1O1
_cod_original_cell_volume 212.8605
_cod_original_sg_symbol_Hall '-P 2a 2a (y,z,x)'
_cod_original_formula_sum 'C1 H3 N4 Na1 O1'
_cod_database_code 2310459

loop_
_symmetry_equiv_pos_as_xyz
x,y,z
-x,y,-z+1/2
-x,-y,z+1/2
x,-y,-z
-x,-y,-z
x,-y,z-1/2
x,y,-z-1/2
-x,y,z

loop_
_atom_site_label
_atom_site_type_symbol
_atom_site_fract_x
_atom_site_fract_y
_atom_site_fract_z
_atom_site_occupancy
_atom_site_U_iso_or_equiv
Na1 Na+1 0 0 0 1 0.0
O1 O-2 0 0.682 0.25 1 0.0
C1 C+2 0.5 0.0069 0.25 1 0.0
N1 N-2 0.3118 0.1383 0.25 1 0.0
N2 N 0.3884 0.3643 0.25 1 0.0
H2 H+1 0.109 0.604 0.25 1 0.0
H1 H+1 0.5 -0.155 0.25 1 0.0
